data_4329991
loop_
_publ_author_name
'Lai-Hon Chung'
'Siu-Chung Chan'
'Wing-Chun Lee'
'Chun-Yuen Wong'

_publ_section_title
;
 Emissive Osmium(II) Complexes Supported by N-Heterocyclic Carbene-based
 C^C^C-Pincer Ligands and Aromatic Diimines
;
_journal_name_full 'Inorganic Chemistry'
_journal_page_first 8693
_journal_page_last 8703
_journal_paper_doi 10.1021/ic202726g
_journal_volume 51
_journal_year 2012
_chemical_formula_sum 'C25 H21 F6 N6 O Os P'
_chemical_formula_weight 756.65
_chemical_name_systematic
; 
 ? 
;
_space_group_IT_number 33
_symmetry_cell_setting orthorhombic
_symmetry_space_group_name_Hall 'P 2c -2n'
_symmetry_space_group_name_H-M 'P n a 21'
_atom_sites_solution_hydrogens geom
_atom_sites_solution_primary direct
_atom_sites_solution_secondary difmap
_audit_creation_method SHELXL-97
_cell_angle_alpha 90.00
_cell_angle_beta 90.00
_cell_angle_gamma 90.00
_cell_formula_units_Z 4
_cell_length_a 27.2252(5)
_cell_length_b 11.5920(2)
_cell_length_c 8.1745(2)
_cell_measurement_reflns_used 8588
_cell_measurement_temperature 133(2)
_cell_measurement_theta_max 71.5280
_cell_measurement_theta_min 3.2439
_cell_volume 2579.83(9)
_computing_structure_refinement 'SHELXL-97 (Sheldrick, 1997)'
_computing_structure_solution 'SHELXS-97 (Sheldrick, 1990)'
_diffrn_ambient_temperature 133(2)
_diffrn_measured_fraction_theta_full 0.973
_diffrn_measured_fraction_theta_max 0.974
_diffrn_measurement_device_type 'Xcalibur, Sapphire3, Gemini ultra'
_diffrn_measurement_method '\w scans'
_diffrn_radiation_monochromator graphite
_diffrn_radiation_source 'fine-focus sealed tube'
_diffrn_radiation_type CuK\a
_diffrn_radiation_wavelength 1.54178
_diffrn_reflns_av_R_equivalents 0.0294
_diffrn_reflns_av_sigmaI/netI 0.0207
_diffrn_reflns_limit_h_max 33
_diffrn_reflns_limit_h_min -33
_diffrn_reflns_limit_k_max 14
_diffrn_reflns_limit_k_min -14
_diffrn_reflns_limit_l_max 9
_diffrn_reflns_limit_l_min -7
_diffrn_reflns_number 13164
_diffrn_reflns_theta_full 71.66
_diffrn_reflns_theta_max 71.66
_diffrn_reflns_theta_min 3.25
_exptl_absorpt_coefficient_mu 10.616
_exptl_absorpt_correction_T_max 1.00000
_exptl_absorpt_correction_T_min 0.16059
_exptl_absorpt_correction_type multi-scan
_exptl_absorpt_process_details 'CrysAlisPro, Agilent Technologies,Version 1.171.35.11'
_exptl_crystal_colour red
_exptl_crystal_density_diffrn 1.948
_exptl_crystal_description block
_exptl_crystal_F_000 1464
_exptl_crystal_size_max 0.70
_exptl_crystal_size_mid 0.15
_exptl_crystal_size_min 0.03
_refine_diff_density_max 1.543
_refine_diff_density_min -1.391
_refine_diff_density_rms 0.112
_refine_ls_abs_structure_details 'Flack H D (1983), Acta Cryst. A39, 876-881'
_refine_ls_abs_structure_Flack 0.019(13)
_refine_ls_extinction_method none
_refine_ls_goodness_of_fit_ref 1.108
_refine_ls_hydrogen_treatment constr
_refine_ls_matrix_type full
_refine_ls_number_parameters 363
_refine_ls_number_reflns 4158
_refine_ls_number_restraints 1
_refine_ls_restrained_S_all 1.108
_refine_ls_R_factor_all 0.0302
_refine_ls_R_factor_gt 0.0297
_refine_ls_shift/su_max 0.001
_refine_ls_shift/su_mean 0.000
_refine_ls_structure_factor_coef Fsqd
_refine_ls_weighting_details 'calc w=1/[\s^2^(Fo^2^)+(0.0382P)^2^+8.5349P] where P=(Fo^2^+2Fc^2^)/3'
_refine_ls_weighting_scheme calc
_refine_ls_wR_factor_gt 0.0773
_refine_ls_wR_factor_ref 0.0776
_reflns_number_gt 4080
_reflns_number_total 4158
_reflns_threshold_expression >2sigma(I)
_cod_data_source_file ic202726g_si_002_1.cif
_cod_data_source_block Complex_1a
_cod_database_code 4329991

loop_
_symmetry_equiv_pos_as_xyz
'x, y, z'
'-x, -y, z+1/2'
'x+1/2, -y+1/2, z'
'-x+1/2, y+1/2, z+1/2'

loop_
_atom_site_label
_atom_site_type_symbol
_atom_site_fract_x
_atom_site_fract_y
_atom_site_fract_z
_atom_site_U_iso_or_equiv
_atom_site_adp_type
_atom_site_occupancy
_atom_site_symmetry_multiplicity
_atom_site_calc_flag
_atom_site_refinement_flags
C1 C 0.7637(2) 0.3297(5) 1.0993(9) 0.0285(14) Uani 1 1 d .
C2 C 0.6917(2) 0.2791(5) 1.2116(10) 0.0325(16) Uani 1 1 d .
H2 H 0.6692 0.2524 1.2883 0.039 Uiso 1 1 calc R
C3 C 0.6810(2) 0.3183(5) 1.0613(10) 0.034(2) Uani 1 1 d .
H3 H 0.6501 0.3229 1.0138 0.041 Uiso 1 1 calc R
C4 C 0.7865(2) 0.4368(5) 0.8359(9) 0.0270(14) Uani 1 1 d .
C5 C 0.7369(2) 0.4077(5) 0.8445(9) 0.0258(14) Uani 1 1 d .
C6 C 0.7048(2) 0.4316(6) 0.7159(10) 0.0333(16) Uani 1 1 d .
H6 H 0.6720 0.4095 0.7200 0.040 Uiso 1 1 calc R
C7 C 0.7238(3) 0.4898(6) 0.5815(9) 0.0359(17) Uani 1 1 d .
H7 H 0.7026 0.5094 0.4965 0.043 Uiso 1 1 calc R
C8 C 0.7736(2) 0.5204(5) 0.5686(8) 0.0310(16) Uani 1 1 d .
H8 H 0.7858 0.5574 0.4762 0.037 Uiso 1 1 calc R
C9 C 0.8039(2) 0.4930(5) 0.6999(9) 0.0265(13) Uani 1 1 d .
C10 C 0.8775(2) 0.4777(5) 0.8544(9) 0.0251(13) Uani 1 1 d .
C11 C 0.8872(3) 0.5785(5) 0.6228(10) 0.0337(16) Uani 1 1 d .
H11 H 0.8805 0.6140 0.5233 0.040 Uiso 1 1 calc R
C12 C 0.9298(3) 0.5804(6) 0.7015(10) 0.0346(17) Uani 1 1 d .
H12 H 0.9584 0.6166 0.6668 0.042 Uiso 1 1 calc R
C13 C 0.7679(3) 0.2406(6) 1.3759(9) 0.0314(15) Uani 1 1 d .
H13A H 0.7702 0.1582 1.3686 0.047 Uiso 1 1 calc R
H13B H 0.7504 0.2614 1.4735 0.047 Uiso 1 1 calc R
H13C H 0.8003 0.2732 1.3794 0.047 Uiso 1 1 calc R
C14 C 0.9619(2) 0.5017(7) 0.9674(10) 0.0398(18) Uani 1 1 d .
H14A H 0.9670 0.5725 1.0260 0.060 Uiso 1 1 calc R
H14B H 0.9918 0.4794 0.9141 0.060 Uiso 1 1 calc R
H14C H 0.9521 0.4424 1.0426 0.060 Uiso 1 1 calc R
C15 C 0.8946(3) 0.3613(6) 1.3346(10) 0.0340(16) Uani 1 1 d .
H15 H 0.8823 0.4336 1.3620 0.041 Uiso 1 1 calc R
C16 C 0.9255(3) 0.3067(6) 1.4443(10) 0.0377(17) Uani 1 1 d .
H16 H 0.9333 0.3410 1.5439 0.045 Uiso 1 1 calc R
C17 C 0.9445(3) 0.2010(7) 1.4036(12) 0.050(2) Uani 1 1 d .
H17 H 0.9650 0.1618 1.4758 0.060 Uiso 1 1 calc R
C18 C 0.9328(3) 0.1540(6) 1.2549(12) 0.044(2) Uani 1 1 d .
H18 H 0.9462 0.0835 1.2241 0.053 Uiso 1 1 calc R
C19 C 0.9011(2) 0.2109(5) 1.1503(9) 0.0283(14) Uani 1 1 d .
C20 C 0.8859(2) 0.1673(5) 0.9911(10) 0.031(2) Uani 1 1 d .
C21 C 0.9049(3) 0.0664(6) 0.9207(11) 0.044(2) Uani 1 1 d .
H21 H 0.9286 0.0236 0.9757 0.052 Uiso 1 1 calc R
C22 C 0.8885(3) 0.0315(6) 0.7713(12) 0.048(2) Uani 1 1 d .
H22 H 0.9012 -0.0350 0.7236 0.058 Uiso 1 1 calc R
C23 C 0.8535(3) 0.0941(6) 0.6914(11) 0.0418(19) Uani 1 1 d .
H23 H 0.8414 0.0699 0.5907 0.050 Uiso 1 1 calc R
C24 C 0.8361(3) 0.1951(6) 0.7640(11) 0.0356(17) Uani 1 1 d .
H24 H 0.8129 0.2390 0.7085 0.043 Uiso 1 1 calc R
C25 C 0.8212(2) 0.5300(6) 1.1315(9) 0.0332(16) Uani 1 1 d .
F1 F 0.5538(3) 0.3001(8) 0.6052(9) 0.107(3) Uani 1 1 d .
F2 F 0.4920(2) 0.2234(5) 0.7511(8) 0.0733(18) Uani 1 1 d .
F3 F 0.50856(18) 0.4109(4) 0.7690(11) 0.085(2) Uani 1 1 d .
F4 F 0.5251(2) 0.2927(5) 0.9804(8) 0.0813(19) Uani 1 1 d .
F5 F 0.5863(2) 0.3726(6) 0.8356(13) 0.109(3) Uani 1 1 d .
F6 F 0.5700(3) 0.1819(6) 0.8151(9) 0.087(2) Uani 1 1 d .
N1 N 0.74163(18) 0.2853(4) 1.2325(7) 0.0266(12) Uani 1 1 d .
N2 N 0.72557(17) 0.3509(4) 0.9900(7) 0.0238(14) Uani 1 1 d .
N3 N 0.85487(19) 0.5147(4) 0.7145(7) 0.0273(12) Uani 1 1 d .
N4 N 0.9237(2) 0.5181(5) 0.8460(8) 0.0304(13) Uani 1 1 d .
N5 N 0.88179(18) 0.3158(4) 1.1932(7) 0.0277(12) Uani 1 1 d .
N6 N 0.85178(19) 0.2313(4) 0.9114(7) 0.0266(12) Uani 1 1 d .
O1 O 0.8146(2) 0.6173(4) 1.1978(7) 0.0417(13) Uani 1 1 d .
Os1 Os 0.832011(7) 0.391909(16) 1.02172(8) 0.02342(8) Uani 1 1 d .
P1 P 0.53937(7) 0.2971(2) 0.7932(3) 0.0520(6) Uani 1 1 d .

loop_
_atom_site_aniso_label
_atom_site_aniso_U_11
_atom_site_aniso_U_22
_atom_site_aniso_U_33
_atom_site_aniso_U_23
_atom_site_aniso_U_13
_atom_site_aniso_U_12
C1 0.021(3) 0.023(3) 0.041(4) 0.003(3) -0.007(3) -0.005(2)
C2 0.028(3) 0.025(3) 0.045(5) -0.008(3) 0.005(3) -0.002(2)
C3 0.023(3) 0.030(3) 0.049(7) -0.003(3) 0.001(3) -0.002(2)
C4 0.029(3) 0.021(3) 0.030(4) 0.001(3) 0.002(3) 0.002(2)
C5 0.031(3) 0.019(3) 0.027(4) 0.001(3) -0.002(3) 0.005(2)
C6 0.028(3) 0.028(3) 0.044(5) 0.000(3) -0.006(3) 0.004(2)
C7 0.041(3) 0.032(3) 0.034(4) -0.001(3) -0.010(3) 0.007(3)
C8 0.043(3) 0.027(3) 0.024(4) -0.002(2) -0.003(3) 0.009(3)
C9 0.030(3) 0.016(3) 0.033(4) 0.002(3) 0.006(3) 0.004(2)
C10 0.026(3) 0.023(3) 0.026(4) -0.004(3) 0.003(3) 0.003(2)
C11 0.039(4) 0.023(3) 0.040(5) 0.009(3) 0.020(3) 0.005(3)
C12 0.035(3) 0.024(3) 0.045(5) 0.003(3) 0.017(4) 0.001(3)
C13 0.034(3) 0.029(3) 0.031(4) 0.006(3) 0.001(3) -0.002(3)
C14 0.024(3) 0.044(4) 0.051(5) 0.000(3) -0.001(3) -0.004(3)
C15 0.032(3) 0.030(3) 0.040(5) -0.004(3) -0.005(3) -0.002(3)
C16 0.036(4) 0.038(4) 0.039(5) 0.001(3) -0.013(3) -0.001(3)
C17 0.040(4) 0.048(4) 0.060(6) 0.003(4) -0.026(4) 0.003(3)
C18 0.037(4) 0.035(4) 0.061(6) 0.001(4) -0.016(4) 0.010(3)
C19 0.022(3) 0.024(3) 0.038(4) 0.002(3) -0.010(3) 0.001(2)
C20 0.022(2) 0.022(2) 0.049(7) -0.001(3) 0.003(3) -0.001(2)
C21 0.028(3) 0.031(3) 0.072(7) -0.010(4) -0.004(4) 0.003(3)
C22 0.045(4) 0.028(4) 0.071(6) -0.012(4) 0.000(4) 0.002(3)
C23 0.052(5) 0.026(3) 0.047(5) -0.008(3) 0.000(4) -0.004(3)
C24 0.045(4) 0.020(3) 0.043(5) -0.009(3) -0.002(3) -0.003(3)
C25 0.025(3) 0.045(4) 0.029(4) 0.018(3) 0.002(3) -0.005(3)
F1 0.077(4) 0.161(7) 0.081(5) 0.058(5) 0.000(4) 0.007(5)
F2 0.073(3) 0.059(3) 0.088(5) 0.022(3) -0.033(3) -0.026(3)
F3 0.041(3) 0.045(3) 0.170(7) 0.035(4) -0.031(4) -0.006(2)
F4 0.093(4) 0.084(4) 0.067(5) 0.006(3) -0.006(4) 0.001(3)
F5 0.041(3) 0.113(5) 0.172(9) 0.042(5) -0.049(4) -0.024(3)
F6 0.097(5) 0.087(4) 0.077(5) 0.011(4) -0.028(4) 0.040(4)
N1 0.026(2) 0.019(2) 0.034(4) 0.001(2) 0.006(2) -0.0036(19)
N2 0.023(2) 0.023(2) 0.025(4) 0.000(2) -0.001(2) -0.0003(17)
N3 0.028(3) 0.024(2) 0.030(3) 0.001(2) 0.003(2) 0.002(2)
N4 0.025(3) 0.030(3) 0.036(4) 0.001(2) 0.008(3) -0.002(2)
N5 0.021(2) 0.027(3) 0.035(3) -0.002(2) -0.003(2) -0.001(2)
N6 0.026(3) 0.019(2) 0.035(3) -0.002(2) -0.001(2) -0.0017(19)
O1 0.063(3) 0.022(2) 0.040(3) -0.010(2) 0.008(3) 0.004(2)
Os1 0.02004(12) 0.02041(11) 0.02980(15) 0.00229(18) -0.00196(19) -0.00109(7)
P1 0.0359(9) 0.0538(12) 0.0664(17) 0.0248(11) -0.0203(11) -0.0041(9)

loop_
_atom_type_symbol
_atom_type_description
_atom_type_scat_dispersion_real
_atom_type_scat_dispersion_imag
_atom_type_scat_source
C C 0.0181 0.0091 'International Tables Vol C Tables 4.2.6.8 and 6.1.1.4'
H H 0.0000 0.0000 'International Tables Vol C Tables 4.2.6.8 and 6.1.1.4'
N N 0.0311 0.0180 'International Tables Vol C Tables 4.2.6.8 and 6.1.1.4'
F F 0.0727 0.0534 'International Tables Vol C Tables 4.2.6.8 and 6.1.1.4'
P P 0.2955 0.4335 'International Tables Vol C Tables 4.2.6.8 and 6.1.1.4'
Os Os -4.9801 6.2216 'International Tables Vol C Tables 4.2.6.8 and 6.1.1.4'
O O 0.0492 0.0322 'International Tables Vol C Tables 4.2.6.8 and 6.1.1.4'

loop_
_geom_angle_atom_site_label_1
_geom_angle_atom_site_label_2
_geom_angle_atom_site_label_3
_geom_angle
N1 C1 N2 104.7(5)
N1 C1 Os1 140.7(5)
N2 C1 Os1 114.1(5)
C3 C2 N1 108.1(6)
C2 C3 N2 106.5(6)
C9 C4 C5 119.4(6)
C9 C4 Os1 121.1(5)
C5 C4 Os1 119.5(5)
C4 C5 N2 111.8(6)
C4 C5 C6 121.4(7)
N2 C5 C6 126.7(6)
C7 C6 C5 117.3(6)
C6 C7 C8 122.7(7)
C9 C8 C7 117.2(6)
C4 C9 C8 121.9(6)
C4 C9 N3 110.8(6)
C8 C9 N3 127.3(6)
N4 C10 N3 105.6(6)
N4 C10 Os1 138.7(5)
N3 C10 Os1 115.4(4)
C12 C11 N3 107.7(7)
C11 C12 N4 107.4(6)
N5 C15 C16 123.2(7)
C17 C16 C15 118.7(7)
C18 C17 C16 118.9(7)
C17 C18 C19 120.3(7)
N5 C19 C18 120.3(7)
N5 C19 C20 115.4(6)
C18 C19 C20 124.3(6)
N6 C20 C21 120.8(7)
N6 C20 C19 115.7(5)
C21 C20 C19 123.5(6)
C22 C21 C20 119.7(7)
C21 C22 C23 120.0(7)
C22 C23 C24 118.7(8)
N6 C24 C23 122.4(7)
O1 C25 Os1 178.9(7)
C1 N1 C2 111.2(6)
C1 N1 C13 124.3(5)
C2 N1 C13 124.3(6)
C1 N2 C5 117.7(5)
C1 N2 C3 109.4(6)
C5 N2 C3 132.5(6)
C10 N3 C11 109.7(6)
C10 N3 C9 117.1(5)
C11 N3 C9 132.7(6)
C10 N4 C12 109.6(6)
C10 N4 C14 126.2(6)
C12 N4 C14 124.2(6)
C15 N5 C19 118.5(6)
C15 N5 Os1 125.3(5)
C19 N5 Os1 116.2(5)
C24 N6 C20 118.5(6)
C24 N6 Os1 124.7(4)
C20 N6 Os1 116.5(5)
C25 Os1 C4 92.5(3)
C25 Os1 C1 90.6(3)
C4 Os1 C1 76.8(3)
C25 Os1 C10 90.0(3)
C4 Os1 C10 75.6(3)
C1 Os1 C10 152.4(3)
C25 Os1 N6 173.5(3)
C4 Os1 N6 93.5(2)
C1 Os1 N6 92.9(2)
C10 Os1 N6 89.4(2)
C25 Os1 N5 98.0(3)
C4 Os1 N5 169.5(2)
C1 Os1 N5 102.8(2)
C10 Os1 N5 104.4(2)
N6 Os1 N5 76.0(2)
F3 P1 F4 91.1(4)
F3 P1 F6 179.1(5)
F4 P1 F6 89.6(4)
F3 P1 F2 89.5(3)
F4 P1 F2 89.6(4)
F6 P1 F2 89.8(4)
F3 P1 F5 89.7(3)
F4 P1 F5 90.2(5)
F6 P1 F5 91.0(4)
F2 P1 F5 179.2(4)
F3 P1 F1 89.5(5)
F4 P1 F1 179.4(4)
F6 P1 F1 89.9(4)
F2 P1 F1 90.2(4)
F5 P1 F1 90.0(5)

loop_
_geom_bond_atom_site_label_1
_geom_bond_atom_site_label_2
_geom_bond_distance
C1 N1 1.346(9)
C1 N2 1.392(8)
C1 Os1 2.093(6)
C2 C3 1.343(11)
C2 N1 1.371(8)
C3 N2 1.397(8)
C4 C9 1.374(9)
C4 C5 1.392(9)
C4 Os1 2.029(7)
C5 N2 1.395(9)
C5 C6 1.396(10)
C6 C7 1.389(11)
C7 C8 1.408(10)
C8 C9 1.390(10)
C9 N3 1.415(8)
C10 N4 1.344(8)
C10 N3 1.368(9)
C10 Os1 2.095(7)
C11 C12 1.325(11)
C11 N3 1.373(8)
C12 N4 1.394(10)
C13 N1 1.468(9)
C14 N4 1.450(9)
C15 N5 1.318(9)
C15 C16 1.383(10)
C16 C17 1.371(11)
C17 C18 1.370(13)
C18 C19 1.382(10)
C19 N5 1.370(8)
C19 C20 1.456(11)
C20 N6 1.356(8)
C20 C21 1.402(10)
C21 C22 1.362(12)
C22 C23 1.365(12)
C23 C24 1.395(10)
C24 N6 1.345(10)
C25 O1 1.162(9)
C25 Os1 1.859(8)
F1 P1 1.587(8)
F2 P1 1.584(5)
F3 P1 1.576(5)
F4 P1 1.580(7)
F5 P1 1.586(6)
F6 P1 1.584(6)
N5 Os1 2.140(5)
N6 Os1 2.138(5)
